data_2229783
loop_
_publ_author_name
'Xu, Xiaofeng'
'Feng, Lei'
'Li, Xiaoyan'

_publ_section_title
;
 Cyanidotetrakis(trimethylphosphine)cobalt(I)
;
_journal_coeditor_code OM2401
_journal_issue 4
_journal_name_full 'Acta Crystallographica Section E'
_journal_page_first m503
_journal_paper_doi 10.1107/S160053681101083X
_journal_volume 67
_journal_year 2011
_chemical_formula_iupac '[Co (CN) (C3 H9 P)4]'
_chemical_formula_moiety 'C13 H36 Co N P4'
_chemical_formula_sum 'C13 H36 Co N P4'
_chemical_formula_weight 389.24
_chemical_name_systematic
;
Cyanidotetrakis(trimethylphosphine)cobalt(I)
;
_space_group_IT_number 14
_symmetry_cell_setting monoclinic
_symmetry_space_group_name_Hall '-P 2ybc'
_symmetry_space_group_name_H-M 'P 1 21/c 1'
_atom_sites_solution_hydrogens geom
_atom_sites_solution_primary direct
_atom_sites_solution_secondary difmap
_audit_creation_method SHELXL-97
_cell_angle_alpha 90.00
_cell_angle_beta 93.09(3)
_cell_angle_gamma 90.00
_cell_formula_units_Z 4
_cell_length_a 13.160(3)
_cell_length_b 9.6136(19)
_cell_length_c 17.971(4)
_cell_measurement_reflns_used 4976
_cell_measurement_temperature 293(2)
_cell_measurement_theta_max 26.00
_cell_measurement_theta_min 2.27
_cell_volume 2270.3(9)
_computing_cell_refinement 'SAINT-Plus (Bruker, 2001)'
_computing_data_collection 'APEX2 (Bruker, 2004)'
_computing_data_reduction 'SAINT-Plus (Bruker, 2001)'
_computing_molecular_graphics 'SHELXTL (Sheldrick, 2008)'
_computing_publication_material 'SHELXTL (Sheldrick, 2008)'
_computing_structure_refinement 'SHELXL97 (Sheldrick, 2008)'
_computing_structure_solution 'SHELXS97 (Sheldrick, 2008)'
_diffrn_ambient_temperature 293(2)
_diffrn_measured_fraction_theta_full 0.994
_diffrn_measured_fraction_theta_max 0.994
_diffrn_measurement_device_type 'Bruker APEXII'
_diffrn_measurement_method '\f and \w scans'
_diffrn_radiation_monochromator graphite
_diffrn_radiation_source 'fine-focus sealed tube'
_diffrn_radiation_type MoK\a
_diffrn_radiation_wavelength 0.71073
_diffrn_reflns_av_R_equivalents 0.0197
_diffrn_reflns_av_sigmaI/netI 0.0239
_diffrn_reflns_limit_h_max 16
_diffrn_reflns_limit_h_min -15
_diffrn_reflns_limit_k_max 11
_diffrn_reflns_limit_k_min -11
_diffrn_reflns_limit_l_max 22
_diffrn_reflns_limit_l_min -15
_diffrn_reflns_number 11732
_diffrn_reflns_theta_full 26.00
_diffrn_reflns_theta_max 26.00
_diffrn_reflns_theta_min 2.27
_exptl_absorpt_coefficient_mu 1.029
_exptl_absorpt_correction_T_max 0.4335
_exptl_absorpt_correction_T_min 0.3951
_exptl_absorpt_correction_type multi-scan
_exptl_absorpt_process_details '(SADABS; Bruker, 2001)'
_exptl_crystal_colour red
_exptl_crystal_density_diffrn 1.139
_exptl_crystal_density_method 'not measured'
_exptl_crystal_description block
_exptl_crystal_F_000 832.0
_exptl_crystal_size_max 0.25
_exptl_crystal_size_mid 0.23
_exptl_crystal_size_min 0.22
_refine_diff_density_max 1.060
_refine_diff_density_min -2.002
_refine_ls_extinction_method none
_refine_ls_goodness_of_fit_ref 1.057
_refine_ls_hydrogen_treatment constr
_refine_ls_matrix_type full
_refine_ls_number_parameters 185
_refine_ls_number_reflns 4438
_refine_ls_number_restraints 150
_refine_ls_restrained_S_all 1.168
_refine_ls_R_factor_all 0.0786
_refine_ls_R_factor_gt 0.0681
_refine_ls_shift/su_max 0.000
_refine_ls_shift/su_mean 0.000
_refine_ls_structure_factor_coef Fsqd
_refine_ls_weighting_details 'calc w=1/[\s^2^(Fo^2^)+(0.1278P)^2^+4.3800P] where P=(Fo^2^+2Fc^2^)/3'
_refine_ls_weighting_scheme calc
_refine_ls_wR_factor_gt 0.2018
_refine_ls_wR_factor_ref 0.2155
_reflns_number_gt 3663
_reflns_number_total 4438
_reflns_threshold_expression >2sigma(I)
_cod_data_source_file om2401.cif
_cod_data_source_block I
_cod_original_cell_volume 2270.3(8)
_cod_original_sg_symbol_H-M 'P 21/c'
_cod_database_code 2229783
_cod_database_fobs_code 2229783

loop_
_symmetry_equiv_pos_as_xyz
'x, y, z'
'-x, y+1/2, -z+1/2'
'-x, -y, -z'
'x, -y-1/2, z-1/2'

loop_
_atom_site_type_symbol
_atom_site_label
_atom_site_fract_x
_atom_site_fract_y
_atom_site_fract_z
_atom_site_U_iso_or_equiv
_atom_site_adp_type
_atom_site_calc_flag
_atom_site_refinement_flags
_atom_site_occupancy
_atom_site_disorder_assembly
_atom_site_disorder_group
C C1 0.0427(7) 0.5719(11) 0.6108(6) 0.112(3) Uani d U 1 A .
H H1A -0.0142 0.5545 0.6407 0.167 Uiso calc R 1 . .
H H1B 0.0756 0.4855 0.6002 0.167 Uiso calc R 1 . .
H H1C 0.0194 0.6154 0.5649 0.167 Uiso calc R 1 . .
C C2 0.1727(9) 0.5681(11) 0.7382(6) 0.125(4) Uani d U 1 A .
H H2A 0.2114 0.6174 0.7766 0.187 Uiso calc R 1 . .
H H2B 0.2134 0.4948 0.7192 0.187 Uiso calc R 1 . .
H H2C 0.1130 0.5292 0.7585 0.187 Uiso calc R 1 . .
C C3 0.0419(8) 0.7949(12) 0.7113(7) 0.123(4) Uani d U 1 A 1
H H3A -0.0118 0.7361 0.7271 0.184 Uiso calc R 1 A 1
H H3B 0.0140 0.8651 0.6782 0.184 Uiso calc R 1 A 1
H H3C 0.0754 0.8383 0.7540 0.184 Uiso calc R 1 A 1
C C4 0.3468(6) 0.7624(9) 0.4375(4) 0.080(2) Uani d U 1 A .
H H4A 0.4136 0.7418 0.4588 0.120 Uiso calc R 1 . .
H H4B 0.3416 0.8603 0.4273 0.120 Uiso calc R 1 . .
H H4C 0.3353 0.7112 0.3920 0.120 Uiso calc R 1 . .
C C5 0.1325(6) 0.7398(9) 0.4449(4) 0.0768(19) Uani d U 1 A .
H H5A 0.1354 0.6858 0.4002 0.115 Uiso calc R 1 . .
H H5B 0.1263 0.8366 0.4323 0.115 Uiso calc R 1 . .
H H5C 0.0748 0.7115 0.4716 0.115 Uiso calc R 1 . .
C C6 0.2570(7) 0.5211(8) 0.4942(4) 0.080(2) Uani d U 1 A .
H H6A 0.1998 0.4794 0.5167 0.120 Uiso calc R 1 . .
H H6B 0.3189 0.4877 0.5186 0.120 Uiso calc R 1 . .
H H6C 0.2557 0.4971 0.4424 0.120 Uiso calc R 1 . .
C C7 0.5231(5) 0.8559(9) 0.6188(4) 0.0783(9) Uani d U 1 A 1
H H7A 0.5086 0.8925 0.5697 0.117 Uiso calc R 1 A 1
H H7B 0.5871 0.8078 0.6203 0.117 Uiso calc R 1 A 1
H H7C 0.5264 0.9309 0.6541 0.117 Uiso calc R 1 A 1
C C8 0.4623(6) 0.7086(8) 0.7401(4) 0.0771(9) Uani d U 1 A 1
H H8A 0.4308 0.6273 0.7597 0.116 Uiso calc R 1 A 1
H H8B 0.4438 0.7887 0.7682 0.116 Uiso calc R 1 A 1
H H8C 0.5349 0.6975 0.7436 0.116 Uiso calc R 1 A 1
C C9 0.4766(5) 0.5759(8) 0.6060(4) 0.0770(9) Uani d U 1 A 1
H H9A 0.5466 0.5704 0.6237 0.115 Uiso calc R 1 A 1
H H9B 0.4727 0.5797 0.5525 0.115 Uiso calc R 1 A 1
H H9C 0.4407 0.4954 0.6222 0.115 Uiso calc R 1 A 1
C C10 0.1996(9) 1.0851(10) 0.4832(5) 0.114(3) Uani d U 1 A 1
H H10A 0.1993 1.1849 0.4826 0.172 Uiso calc R 1 A 1
H H10B 0.1330 1.0512 0.4683 0.172 Uiso calc R 1 A 1
H H10C 0.2479 1.0513 0.4493 0.172 Uiso calc R 1 A 1
C C11 0.1338(10) 1.1173(12) 0.6267(7) 0.134(3) Uani d U 1 A 1
H H11A 0.1330 1.0866 0.6775 0.201 Uiso calc R 1 A 1
H H11B 0.0691 1.0984 0.6016 0.201 Uiso calc R 1 A 1
H H11C 0.1470 1.2154 0.6255 0.201 Uiso calc R 1 A 1
C C12 0.3430(9) 1.1417(11) 0.5971(7) 0.123(3) Uani d U 1 A 1
H H12A 0.4025 1.1046 0.5757 0.185 Uiso calc R 1 A 1
H H12B 0.3557 1.1521 0.6499 0.185 Uiso calc R 1 A 1
H H12C 0.3270 1.2308 0.5754 0.185 Uiso calc R 1 A 1
C C13 0.2731(5) 0.8878(6) 0.7120(3) 0.0545(13) Uani d U 1 . .
Co Co1 0.26139(5) 0.80567(6) 0.61596(3) 0.0371(3) Uani d . 1 A .
N N1 0.2797(6) 0.9405(7) 0.7705(3) 0.0869(19) Uani d . 1 . .
P P1 0.13485(13) 0.68895(18) 0.66233(9) 0.0621(5) Uani d . 1 . .
P P2 0.25026(12) 0.71209(15) 0.50400(7) 0.0479(4) Uani d . 1 . .
P P3 0.41947(12) 0.7316(2) 0.64284(9) 0.0605(4) Uani d U 1 . .
P P4 0.23568(14) 1.02279(15) 0.57888(9) 0.0598(4) Uani d U 1 . .

loop_
_atom_site_aniso_label
_atom_site_aniso_U_11
_atom_site_aniso_U_22
_atom_site_aniso_U_33
_atom_site_aniso_U_12
_atom_site_aniso_U_13
_atom_site_aniso_U_23
C1 0.099(5) 0.129(7) 0.109(6) -0.062(5) 0.023(5) -0.026(5)
C2 0.133(7) 0.130(7) 0.111(6) -0.039(6) 0.015(5) 0.045(6)
C3 0.097(6) 0.142(8) 0.136(7) -0.010(5) 0.061(6) -0.021(6)
C4 0.091(5) 0.105(5) 0.046(3) -0.014(4) 0.021(3) -0.007(3)
C5 0.079(4) 0.086(4) 0.063(4) -0.010(4) -0.019(3) -0.003(3)
C6 0.104(5) 0.061(4) 0.076(4) 0.000(4) 0.002(4) -0.019(3)
C7 0.0674(16) 0.0953(17) 0.0713(16) 0.0130(15) -0.0047(14) -0.0044(15)
C8 0.0674(15) 0.0951(17) 0.0678(16) 0.0156(15) -0.0053(14) -0.0044(15)
C9 0.0670(15) 0.0934(17) 0.0696(16) 0.0167(15) -0.0053(14) -0.0069(15)
C10 0.149(6) 0.085(5) 0.106(5) 0.007(5) -0.026(5) 0.023(4)
C11 0.153(7) 0.102(6) 0.147(7) 0.044(5) 0.013(6) 0.008(5)
C12 0.141(6) 0.082(5) 0.142(6) -0.031(5) -0.036(5) 0.022(5)
C13 0.063(3) 0.056(3) 0.044(3) 0.002(3) 0.003(2) -0.005(2)
Co1 0.0414(4) 0.0375(4) 0.0323(4) 0.0004(2) 0.0023(3) -0.0018(2)
N1 0.117(5) 0.090(4) 0.053(3) 0.013(4) 0.001(3) -0.026(3)
P1 0.0630(10) 0.0687(10) 0.0564(9) -0.0182(7) 0.0193(7) -0.0050(7)
P2 0.0575(8) 0.0509(8) 0.0353(7) -0.0059(6) 0.0012(6) -0.0048(5)
P3 0.0509(8) 0.0800(10) 0.0498(8) 0.0160(7) -0.0038(6) -0.0075(7)
P4 0.0747(10) 0.0405(8) 0.0628(9) 0.0027(7) -0.0097(8) 0.0039(6)

loop_
_atom_type_symbol
_atom_type_description
_atom_type_scat_dispersion_real
_atom_type_scat_dispersion_imag
_atom_type_scat_source
C C 0.0033 0.0016 'International Tables Vol C Tables 4.2.6.8 and 6.1.1.4'
H H 0.0000 0.0000 'International Tables Vol C Tables 4.2.6.8 and 6.1.1.4'
N N 0.0061 0.0033 'International Tables Vol C Tables 4.2.6.8 and 6.1.1.4'
F F 0.0171 0.0103 'International Tables Vol C Tables 4.2.6.8 and 6.1.1.4'
P P 0.1023 0.0942 'International Tables Vol C Tables 4.2.6.8 and 6.1.1.4'
Co Co 0.3494 0.9721 'International Tables Vol C Tables 4.2.6.8 and 6.1.1.4'

loop_
_geom_angle_atom_site_label_1
_geom_angle_atom_site_label_2
_geom_angle_atom_site_label_3
_geom_angle_site_symmetry_1
_geom_angle_site_symmetry_3
_geom_angle
_geom_angle_publ_flag
P1 C1 H1A . . 109.5 ?
P1 C1 H1B . . 109.5 ?
H1A C1 H1B . . 109.5 ?
P1 C1 H1C . . 109.5 ?
H1A C1 H1C . . 109.5 ?
H1B C1 H1C . . 109.5 ?
P1 C2 H2A . . 109.5 ?
P1 C2 H2B . . 109.5 ?
H2A C2 H2B . . 109.5 ?
P1 C2 H2C . . 109.5 ?
H2A C2 H2C . . 109.5 ?
H2B C2 H2C . . 109.5 ?
P1 C3 H3A . . 109.5 ?
P1 C3 H3B . . 109.5 ?
P1 C3 H3C . . 109.5 ?
P2 C4 H4A . . 109.5 ?
P2 C4 H4B . . 109.5 ?
H4A C4 H4B . . 109.5 ?
P2 C4 H4C . . 109.5 ?
H4A C4 H4C . . 109.5 ?
H4B C4 H4C . . 109.5 ?
P2 C5 H5A . . 109.5 ?
P2 C5 H5B . . 109.5 ?
H5A C5 H5B . . 109.5 ?
P2 C5 H5C . . 109.5 ?
H5A C5 H5C . . 109.5 ?
H5B C5 H5C . . 109.5 ?
P2 C6 H6A . . 109.5 ?
P2 C6 H6B . . 109.5 ?
H6A C6 H6B . . 109.5 ?
P2 C6 H6C . . 109.5 ?
H6A C6 H6C . . 109.5 ?
H6B C6 H6C . . 109.5 ?
P3 C7 H7A . . 109.5 ?
P3 C7 H7B . . 109.5 ?
P3 C7 H7C . . 109.5 ?
P3 C8 H8A . . 109.5 ?
P3 C8 H8B . . 109.5 ?
P3 C8 H8C . . 109.5 ?
P3 C9 H9A . . 109.5 ?
P3 C9 H9B . . 109.5 ?
P3 C9 H9C . . 109.5 ?
P4 C10 H10A . . 109.5 ?
P4 C10 H10B . . 109.5 ?
P4 C10 H10C . . 109.5 ?
P4 C11 H11A . . 109.5 ?
P4 C11 H11B . . 109.5 ?
P4 C11 H11C . . 109.5 ?
P4 C12 H12A . . 109.5 ?
P4 C12 H12B . . 109.5 ?
P4 C12 H12C . . 109.5 ?
N1 C13 Co1 . . 178.8(6) y
C13 Co1 P2 . . 179.02(19) y
C13 Co1 P1 . . 83.92(19) y
P2 Co1 P1 . . 97.05(7) y
C13 Co1 P4 . . 83.39(18) y
P2 Co1 P4 . . 96.24(6) y
P1 Co1 P4 . . 119.14(8) y
C13 Co1 P3 . . 84.66(19) y
P2 Co1 P3 . . 94.75(7) y
P1 Co1 P3 . . 118.05(8) y
P4 Co1 P3 . . 119.55(8) y
C2 P1 C3 . . 98.9(6) ?
C2 P1 C1 . . 97.5(5) ?
C3 P1 C1 . . 98.0(5) ?
C2 P1 Co1 . . 114.9(3) ?
C3 P1 Co1 . . 115.5(4) ?
C1 P1 Co1 . . 127.1(3) ?
C6 P2 C5 . . 97.6(4) ?
C6 P2 C4 . . 99.2(4) ?
C5 P2 C4 . . 100.1(4) ?
C6 P2 Co1 . . 119.5(3) ?
C5 P2 Co1 . . 118.6(3) ?
C4 P2 Co1 . . 117.9(3) ?
C9 P3 C8 . . 97.9(3) ?
C9 P3 C7 . . 96.9(4) ?
C8 P3 C7 . . 96.1(4) ?
C9 P3 Co1 . . 125.8(2) ?
C8 P3 Co1 . . 119.0(2) ?
C7 P3 Co1 . . 115.3(2) ?
C12 P4 C10 . . 96.9(5) ?
C12 P4 C11 . . 100.4(6) ?
C10 P4 C11 . . 96.6(5) ?
C12 P4 Co1 . . 115.5(4) ?
C10 P4 Co1 . . 127.6(3) ?
C11 P4 Co1 . . 115.0(4) ?

loop_
_geom_bond_atom_site_label_1
_geom_bond_atom_site_label_2
_geom_bond_site_symmetry_2
_geom_bond_distance
_geom_bond_publ_flag
C1 P1 . 1.863(8) ?
C1 H1A . 0.9600 ?
C1 H1B . 0.9600 ?
C1 H1C . 0.9600 ?
C2 P1 . 1.840(10) ?
C2 H2A . 0.9600 ?
C2 H2B . 0.9600 ?
C2 H2C . 0.9600 ?
C3 P1 . 1.850(9) ?
C3 H3A . 0.9600 ?
C3 H3B . 0.9600 ?
C3 H3C . 0.9600 ?
C4 P2 . 1.855(7) ?
C4 H4A . 0.9600 ?
C4 H4B . 0.9600 ?
C4 H4C . 0.9600 ?
C5 P2 . 1.850(7) ?
C5 H5A . 0.9600 ?
C5 H5B . 0.9600 ?
C5 H5C . 0.9600 ?
C6 P2 . 1.847(7) ?
C6 H6A . 0.9600 ?
C6 H6B . 0.9600 ?
C6 H6C . 0.9600 ?
C7 P3 . 1.881(8) ?
C7 H7A . 0.9600 ?
C7 H7B . 0.9600 ?
C7 H7C . 0.9600 ?
C8 P3 . 1.820(7) ?
C8 H8A . 0.9600 ?
C8 H8B . 0.9600 ?
C8 H8C . 0.9600 ?
C9 P3 . 1.816(7) ?
C9 H9A . 0.9600 ?
C9 H9B . 0.9600 ?
C9 H9C . 0.9600 ?
C10 P4 . 1.858(9) ?
C10 H10A . 0.9600 ?
C10 H10B . 0.9600 ?
C10 H10C . 0.9600 ?
C11 P4 . 1.866(11) ?
C11 H11A . 0.9600 ?
C11 H11B . 0.9600 ?
C11 H11C . 0.9600 ?
C12 P4 . 1.833(10) ?
C12 H12A . 0.9600 ?
C12 H12B . 0.9600 ?
C12 H12C . 0.9600 ?
C13 N1 . 1.166(7) y
Co1 C13 . 1.896(5) y
Co1 P2 . 2.2018(15) y
Co1 P1 . 2.2082(17) y
Co1 P4 . 2.2115(17) y
Co1 P3 . 2.2272(17) y
